data_7221970
loop_
_publ_author_name
'Gu\'erin, Charles'
'Jean-G\'erard, Ludivine'
'Octobre, Guillaume G.'
'Pascal, Simon'
'Maury, Olivier'
'pilet, guillaume'
'Ledoux, Audrey'
'Andrioletti, Bruno'

_publ_section_title
;
 Bis-triazolyl BODIPYs: a simple dye with strong red-light emission
;
_journal_name_full 'RSC Adv.'
_journal_paper_doi 10.1039/C5RA14309H
_journal_year 2015
_chemical_formula_moiety 'C31 H37 B1 F2 N8'
_chemical_formula_sum 'C31 H37 B F2 N8'
_chemical_formula_weight 570.50
_space_group_IT_number 14
_symmetry_cell_setting monoclinic
_symmetry_space_group_name_Hall '-P 2ybc'
_symmetry_space_group_name_H-M 'P 1 21/c 1'
_atom_sites_solution_hydrogens difmap
_atom_sites_solution_primary direct
_audit_update_record
;
2015-06-08 deposited with the CCDC.
2015-09-01 downloaded from the CCDC.
;
_cell_angle_alpha 90.0
_cell_angle_beta 94.452(10)
_cell_angle_gamma 90.0
_cell_formula_units_Z 4
_cell_length_a 11.1825(10)
_cell_length_b 9.7365(13)
_cell_length_c 27.817(4)
_cell_measurement_reflns_used 3019
_cell_measurement_temperature 293
_cell_measurement_theta_max 25
_cell_measurement_theta_min 3
_cell_volume 3019.5(7)
_computing_cell_refinement 'CrysAlis, (Oxford Diffraction, 2002)'
_computing_data_collection 'Gemini, (Oxford Diffraction, 2006)'
_computing_data_reduction 'CrysAlis, (Oxford Diffraction, 2002)'
_computing_molecular_graphics 'CAMERON (Watkin et al., 1996)'
_computing_publication_material 'CRYSTALS (Betteridge et al., 2003)'
_computing_structure_refinement 'CRYSTALS (Betteridge et al., 2003)'
_computing_structure_solution 'SIR97 (Altomare et al., 1999)'
_diffrn_ambient_temperature 293
_diffrn_measured_fraction_theta_full 0.981
_diffrn_measured_fraction_theta_max 0.951
_diffrn_measurement_device Area
_diffrn_measurement_device_type 'Oxford Diffraction Gemini'
_diffrn_measurement_method \w/2\q
_diffrn_radiation_monochromator graphite
_diffrn_radiation_type 'Mo K\a'
_diffrn_radiation_wavelength 0.71069
_diffrn_reflns_av_R_equivalents 0.087
_diffrn_reflns_limit_h_max 13
_diffrn_reflns_limit_h_min -13
_diffrn_reflns_limit_k_max 10
_diffrn_reflns_limit_k_min -13
_diffrn_reflns_limit_l_max 35
_diffrn_reflns_limit_l_min -36
_diffrn_reflns_number 16283
_diffrn_reflns_theta_full 25.004
_diffrn_reflns_theta_max 29.417
_diffrn_reflns_theta_min 2.777
_diffrn_standards_number 0
_exptl_absorpt_coefficient_mu 0.086
_exptl_absorpt_correction_T_max 0.99
_exptl_absorpt_correction_T_min 0.98
_exptl_absorpt_correction_type analytical
_exptl_absorpt_process_details
; 
 Analytical Absorption (De Meulenaer & Tompa, 1965) 
;
_exptl_crystal_colour red
_exptl_crystal_density_diffrn 1.255
_exptl_crystal_density_method 'not measured'
_exptl_crystal_description plate
_exptl_crystal_F_000 1208
_exptl_crystal_size_max 0.331
_exptl_crystal_size_mid 0.279
_exptl_crystal_size_min 0.099
_refine_diff_density_max 0.63
_refine_diff_density_min -0.40
_refine_ls_extinction_method None
_refine_ls_goodness_of_fit_ref 1.0809
_refine_ls_hydrogen_treatment noref
_refine_ls_matrix_type full
_refine_ls_number_parameters 379
_refine_ls_number_reflns 2901
_refine_ls_number_restraints 2
_refine_ls_R_factor_all 0.1582
_refine_ls_R_factor_gt 0.0901
_refine_ls_shift/su_max 0.0002010
_refine_ls_shift/su_mean 0.0000166
_refine_ls_structure_factor_coef F
_refine_ls_weighting_details
;
 Method, part 1, Chebychev polynomial, (Watkin, 1994, Prince, 1982) 
 [weight] = 1.0/[A~0~*T~0~(x)+A~1~*T~1~(x) ... +A~n-1~]*T~n-1~(x)] 
 where A~i~ are the Chebychev coefficients listed below and x= Fcalc/Fmax 
 Method = Robust Weighting (Prince, 1982) 
 W = [weight] * [1-(deltaF/6*sigmaF)^2^]^2^ 
 A~i~ are: 
 8.04 5.58 6.16 1.55 
;
_refine_ls_weighting_scheme calc
_refine_ls_wR_factor_all 0.1026
_refine_ls_wR_factor_gt 0.0854
_refine_ls_wR_factor_ref 0.0839
_reflns_limit_h_max 13
_reflns_limit_h_min -13
_reflns_limit_k_max 13
_reflns_limit_k_min 0
_reflns_limit_l_max 36
_reflns_limit_l_min 0
_reflns_number_gt 3613
_reflns_number_total 7122
_reflns_threshold_expression I>2.0\s(I)
_oxford_diffrn_Wilson_B_factor 0.00
_oxford_diffrn_Wilson_scale 0.00
_oxford_refine_ls_r_factor_ref 0.0782
_oxford_refine_ls_scale 2.003(7)
_oxford_reflns_number_all 7105
_oxford_reflns_threshold_expression_ref I>3.0\s(I)
_cod_data_source_file c5ra14309h2.cif
_cod_data_source_block 1
_cod_original_cell_volume 3019.5(6)
_cod_original_sg_symbol_H-M 'P 1 21/c 1 '
_cod_original_formula_sum 'C31 H37 B1 F2 N8'
_cod_database_code 7221970

loop_
_symmetry_equiv_pos_as_xyz
x,y,z
-x,-y,-z
-x,y+1/2,-z+1/2
x,-y+1/2,z+1/2

loop_
_atom_site_label
_atom_site_type_symbol
_atom_site_fract_x
_atom_site_fract_y
_atom_site_fract_z
_atom_site_U_iso_or_equiv
_atom_site_occupancy
_atom_site_adp_type
_atom_site_refinement_flags_posn
F1 F 0.2258(2) 0.3941(2) 0.69025(9) 0.0619 1.0000 Uani .
B2 B 0.1832(4) 0.2756(5) 0.66786(17) 0.0459 1.0000 Uani .
F3 F 0.27875(18) 0.2044(3) 0.64984(8) 0.0588 1.0000 Uani .
N4 N 0.1235(3) 0.1844(4) 0.70522(11) 0.0489 1.0000 Uani .
C5 C 0.0011(3) 0.1508(4) 0.70201(15) 0.0502 1.0000 Uani .
C6 C -0.0736(3) 0.1880(4) 0.66208(16) 0.0518 1.0000 Uani .
C7 C -0.0294(3) 0.2612(4) 0.62394(16) 0.0519 1.0000 Uani .
N8 N 0.0897(3) 0.3073(3) 0.62656(12) 0.0500 1.0000 Uani .
C9 C 0.1054(3) 0.3699(4) 0.58399(16) 0.0552 1.0000 Uani .
C10 C 0.2135(3) 0.4401(5) 0.57101(15) 0.0550 1.0000 Uani .
C11 C 0.3231(4) 0.4686(5) 0.59341(15) 0.0537 1.0000 Uani .
N12 N 0.3799(3) 0.5421(4) 0.56138(13) 0.0613 1.0000 Uani .
N13 N 0.3107(3) 0.5589(5) 0.52080(15) 0.0810 1.0000 Uani .
N14 N 0.2086(3) 0.4979(5) 0.52614(14) 0.0781 1.0000 Uani .
C15 C 0.5029(4) 0.5939(6) 0.56559(18) 0.0741 1.0000 Uani .
C16 C 0.5164(5) 0.7254(7) 0.5381(3) 0.1049 1.0000 Uani .
C17 C 0.6430(5) 0.7773(7) 0.5405(2) 0.1051 1.0000 Uani .
C18 C 0.6639(7) 0.8925(9) 0.5048(4) 0.1588 1.0000 Uani .
C19 C 0.7936(8) 0.9413(11) 0.5067(4) 0.1727 1.0000 Uani D
C20 C 0.8133(11) 1.0447(13) 0.4681(4) 0.2245 1.0000 Uani D
C21 C 0.0000(4) 0.3634(5) 0.55424(17) 0.0702 1.0000 Uani .
C22 C -0.0834(4) 0.2958(5) 0.57866(17) 0.0663 1.0000 Uani .
C23 C -0.2028(3) 0.1479(5) 0.65779(16) 0.0547 1.0000 Uani .
C24 C -0.2383(4) 0.0128(5) 0.66509(17) 0.0608 1.0000 Uani .
C25 C -0.3576(4) -0.0229(5) 0.65831(19) 0.0712 1.0000 Uani .
C26 C -0.4430(4) 0.0730(6) 0.64534(19) 0.0723 1.0000 Uani .
C27 C -0.4092(4) 0.2070(6) 0.6395(2) 0.0750 1.0000 Uani .
C28 C -0.2903(4) 0.2458(5) 0.64586(18) 0.0649 1.0000 Uani .
C29 C -0.0213(4) 0.0765(5) 0.74363(17) 0.0624 1.0000 Uani .
C30 C 0.0847(4) 0.0623(6) 0.77085(17) 0.0700 1.0000 Uani .
C31 C 0.1736(3) 0.1298(5) 0.74662(15) 0.0533 1.0000 Uani .
C32 C 0.3002(3) 0.1303(5) 0.76261(15) 0.0556 1.0000 Uani .
C33 C 0.3996(4) 0.1952(5) 0.74739(15) 0.0581 1.0000 Uani .
N34 N 0.4922(3) 0.1477(4) 0.77557(13) 0.0642 1.0000 Uani .
C35 C 0.6193(4) 0.1841(6) 0.77722(17) 0.0684 1.0000 Uani .
C36 C 0.6465(5) 0.3031(7) 0.8115(2) 0.0935 1.0000 Uani .
C37 C 0.7729(5) 0.3406(7) 0.8173(2) 0.1146 1.0000 Uani D
C38 C 0.8449(5) 0.2457(7) 0.8537(3) 0.1155 1.0000 Uani D
C39 C 0.9729(6) 0.2986(9) 0.8637(3) 0.1332 1.0000 Uani .
C40 C 1.0383(7) 0.2024(10) 0.8955(3) 0.1419 1.0000 Uani .
N41 N 0.4550(4) 0.0586(6) 0.80799(17) 0.0953 1.0000 Uani .
N42 N 0.3374(4) 0.0498(6) 0.79981(16) 0.0950 1.0000 Uani .
H111 H 0.3557 0.4412 0.6254 0.0733 1.0000 Uiso .
H152 H 0.5301 0.6097 0.6003 0.0973 1.0000 Uiso .
H151 H 0.5588 0.5247 0.5541 0.0973 1.0000 Uiso .
H162 H 0.4642 0.7951 0.5511 0.1322 1.0000 Uiso .
H161 H 0.4865 0.7083 0.5040 0.1323 1.0000 Uiso .
H172 H 0.6651 0.8104 0.5738 0.1375 1.0000 Uiso .
H171 H 0.6967 0.6988 0.5348 0.1372 1.0000 Uiso .
H182 H 0.6123 0.9739 0.5107 0.1892 1.0000 Uiso .
H181 H 0.6402 0.8637 0.4709 0.1891 1.0000 Uiso .
H191 H 0.8138 0.9832 0.5395 0.2042 1.0000 Uiso .
H192 H 0.8493 0.8633 0.5043 0.2043 1.0000 Uiso .
H202 H 0.8985 1.0631 0.4691 0.3341 1.0000 Uiso .
H203 H 0.7684 1.1251 0.4778 0.3342 1.0000 Uiso .
H201 H 0.7801 1.0065 0.4389 0.3342 1.0000 Uiso .
H211 H -0.0137 0.4031 0.5218 0.0923 1.0000 Uiso .
H221 H -0.1639 0.2733 0.5663 0.0853 1.0000 Uiso .
H241 H -0.1782 -0.0548 0.6759 0.0774 1.0000 Uiso .
H251 H -0.3807 -0.1175 0.6636 0.0917 1.0000 Uiso .
H261 H -0.5275 0.0471 0.6394 0.0953 1.0000 Uiso .
H271 H -0.4698 0.2736 0.6299 0.0977 1.0000 Uiso .
H281 H -0.2677 0.3418 0.6421 0.0865 1.0000 Uiso .
H291 H -0.0979 0.0396 0.7513 0.0816 1.0000 Uiso .
H301 H 0.1002 0.0138 0.8015 0.0908 1.0000 Uiso .
H331 H 0.4026 0.2623 0.7207 0.0767 1.0000 Uiso .
H351 H 0.6701 0.1032 0.7880 0.0923 1.0000 Uiso .
H352 H 0.6387 0.2120 0.7445 0.0926 1.0000 Uiso .
H361 H 0.6193 0.2786 0.8432 0.1212 1.0000 Uiso .
H362 H 0.5985 0.3843 0.7989 0.1216 1.0000 Uiso .
H372 H 0.7836 0.4348 0.8321 0.1505 1.0000 Uiso .
H371 H 0.8123 0.3351 0.7876 0.1505 1.0000 Uiso .
H382 H 0.8025 0.2537 0.8857 0.1592 1.0000 Uiso .
H381 H 0.8431 0.1539 0.8431 0.1595 1.0000 Uiso .
H392 H 0.9685 0.3920 0.8816 0.1802 1.0000 Uiso .
H391 H 1.0082 0.3150 0.8344 0.1802 1.0000 Uiso .
H402 H 1.1205 0.2274 0.9017 0.2160 1.0000 Uiso .
H401 H 1.0006 0.1959 0.9264 0.2160 1.0000 Uiso .
H403 H 1.0325 0.1117 0.8806 0.2162 1.0000 Uiso .

loop_
_atom_site_aniso_label
_atom_site_aniso_U_11
_atom_site_aniso_U_22
_atom_site_aniso_U_33
_atom_site_aniso_U_23
_atom_site_aniso_U_13
_atom_site_aniso_U_12
F1 0.0607(14) 0.0543(16) 0.0704(16) 0.0023(12) 0.0028(11) -0.0146(12)
B2 0.040(2) 0.036(3) 0.062(3) 0.001(2) 0.010(2) 0.002(2)
F3 0.0427(12) 0.0693(16) 0.0663(14) 0.0101(13) 0.0167(10) 0.0101(11)
N4 0.0366(17) 0.055(2) 0.055(2) -0.0030(17) 0.0087(14) 0.0012(15)
C5 0.040(2) 0.053(3) 0.060(3) -0.002(2) 0.0144(18) -0.0019(18)
C6 0.038(2) 0.049(3) 0.070(3) -0.007(2) 0.0128(19) -0.0001(18)
C7 0.038(2) 0.048(3) 0.070(3) 0.000(2) 0.0045(19) -0.0078(18)
N8 0.0368(17) 0.053(2) 0.061(2) 0.0075(18) 0.0082(14) -0.0036(15)
C9 0.046(2) 0.054(3) 0.066(3) 0.009(2) 0.005(2) -0.0031(19)
C10 0.046(2) 0.062(3) 0.057(3) 0.011(2) 0.0046(19) 0.000(2)
C11 0.048(2) 0.060(3) 0.055(2) 0.009(2) 0.0116(18) -0.003(2)
N12 0.050(2) 0.077(3) 0.058(2) 0.005(2) 0.0090(17) -0.0108(18)
N13 0.061(2) 0.113(4) 0.069(3) 0.026(3) 0.005(2) -0.023(2)
N14 0.062(2) 0.101(3) 0.070(3) 0.023(2) 0.0002(19) -0.021(2)
C15 0.056(3) 0.096(4) 0.072(3) 0.004(3) 0.015(2) -0.018(3)
C16 0.071(3) 0.091(4) 0.155(6) 0.015(4) 0.022(3) -0.023(3)
C17 0.082(4) 0.109(5) 0.128(5) -0.008(4) 0.032(3) -0.032(4)
C18 0.114(6) 0.125(7) 0.239(10) 0.054(7) 0.023(6) -0.044(5)
C19 0.139(7) 0.180(9) 0.201(9) 0.066(8) 0.023(6) -0.061(7)
C20 0.187(11) 0.233(13) 0.256(13) 0.053(11) 0.032(9) -0.075(10)
C21 0.056(3) 0.084(4) 0.069(3) 0.022(3) -0.006(2) -0.011(2)
C22 0.043(2) 0.078(3) 0.076(3) 0.009(3) -0.004(2) -0.011(2)
C23 0.034(2) 0.061(3) 0.071(3) -0.005(2) 0.0152(18) -0.0017(19)
C24 0.045(2) 0.054(3) 0.086(3) -0.003(2) 0.021(2) -0.001(2)
C25 0.047(3) 0.067(3) 0.102(4) 0.001(3) 0.021(2) -0.010(2)
C26 0.042(2) 0.080(4) 0.096(4) 0.001(3) 0.013(2) -0.006(2)
C27 0.037(2) 0.084(4) 0.105(4) 0.005(3) 0.011(2) 0.010(2)
C28 0.046(2) 0.061(3) 0.089(3) 0.000(3) 0.013(2) 0.000(2)
C29 0.056(3) 0.066(3) 0.067(3) 0.004(2) 0.019(2) -0.002(2)
C30 0.067(3) 0.085(4) 0.059(3) 0.017(3) 0.019(2) -0.005(3)
C31 0.046(2) 0.062(3) 0.052(2) 0.002(2) 0.0079(18) -0.002(2)
C32 0.048(2) 0.065(3) 0.054(2) 0.007(2) 0.0016(18) -0.001(2)
C33 0.048(2) 0.067(3) 0.058(3) 0.005(2) 0.002(2) 0.003(2)
N34 0.052(2) 0.078(3) 0.062(2) 0.007(2) -0.0007(17) 0.0046(19)
C35 0.043(2) 0.089(4) 0.072(3) -0.001(3) 0.001(2) 0.011(2)
C36 0.063(3) 0.097(4) 0.122(5) -0.012(4) 0.016(3) -0.002(3)
C37 0.085(4) 0.125(6) 0.136(6) -0.023(5) 0.021(4) -0.022(4)
C38 0.079(4) 0.123(6) 0.147(6) 0.016(5) 0.022(4) -0.014(4)
C39 0.084(4) 0.163(7) 0.150(7) 0.025(6) -0.009(4) -0.047(5)
C40 0.117(5) 0.165(8) 0.137(6) 0.025(6) -0.035(5) -0.035(5)
N41 0.073(3) 0.119(4) 0.092(3) 0.048(3) -0.011(2) -0.012(3)
N42 0.067(3) 0.129(4) 0.086(3) 0.049(3) -0.011(2) -0.018(3)

loop_
_atom_type_symbol
_atom_type_scat_dispersion_real
_atom_type_scat_dispersion_imag
_atom_type_scat_Cromer_Mann_a1
_atom_type_scat_Cromer_Mann_b1
_atom_type_scat_Cromer_Mann_a2
_atom_type_scat_Cromer_Mann_b2
_atom_type_scat_Cromer_Mann_a3
_atom_type_scat_Cromer_Mann_b3
_atom_type_scat_Cromer_Mann_a4
_atom_type_scat_Cromer_Mann_b4
_atom_type_scat_Cromer_Mann_c
_atom_type_scat_source
C 0.0033 0.0016 2.3100 20.8439 1.0200 10.2075 1.5886 0.5687 0.8650 51.6512 0.2156 'International Tables Vol C 4.2.6.8 and 6.1.1.4'
H 0.0000 0.0000 0.4930 10.5109 0.3229 26.1257 0.1402 3.1424 0.0408 57.7998 0.0030 'International Tables Vol C 4.2.6.8 and 6.1.1.4'
N 0.0061 0.0033 12.2126 0.0057 3.1322 9.8933 2.0125 28.9975 1.1663 0.5826 -11.5290 'International Tables Vol C 4.2.6.8 and 6.1.1.4'
B 0.0013 0.0007 2.0545 23.2185 1.3326 1.0210 1.0979 60.3498 0.7068 0.1403 -0.1932 'International Tables Vol C 4.2.6.8 and 6.1.1.4'
F 0.0171 0.0103 3.5392 10.2825 2.6412 4.2944 1.5170 0.2615 1.0243 26.1476 0.2776 'International Tables Vol C 4.2.6.8 and 6.1.1.4'

loop_
_geom_angle_atom_site_label_1
_geom_angle_atom_site_label_2
_geom_angle_atom_site_label_3
_geom_angle
_geom_angle_publ_flag
F1 B2 F3 109.3(3) yes
F1 B2 N4 109.1(3) yes
F3 B2 N4 109.6(3) yes
F1 B2 N8 111.4(3) yes
F3 B2 N8 109.2(3) yes
N4 B2 N8 108.3(3) yes
B2 N4 C5 123.9(3) yes
B2 N4 C31 128.6(3) yes
C5 N4 C31 107.5(3) yes
N4 C5 C6 121.0(4) yes
N4 C5 C29 107.7(4) yes
C6 C5 C29 131.4(4) yes
C5 C6 C7 121.0(3) yes
C5 C6 C23 121.0(4) yes
C7 C6 C23 118.0(4) yes
C6 C7 N8 120.9(4) yes
C6 C7 C22 130.8(4) yes
N8 C7 C22 108.2(4) yes
C7 N8 B2 124.6(3) yes
C7 N8 C9 106.6(3) yes
B2 N8 C9 128.5(3) yes
N8 C9 C10 126.4(4) yes
N8 C9 C21 109.8(3) yes
C10 C9 C21 123.8(4) yes
C9 C10 C11 135.8(4) yes
C9 C10 N14 116.4(4) yes
C11 C10 N14 107.8(4) yes
C10 C11 N12 105.1(4) yes
C10 C11 H111 128.6 no
N12 C11 H111 126.3 no
C11 N12 N13 110.8(3) yes
C11 N12 C15 128.5(4) yes
N13 N12 C15 120.6(4) yes
N12 N13 N14 107.7(4) yes
C10 N14 N13 108.5(4) yes
N12 C15 C16 112.6(4) yes
N12 C15 H152 110.1 no
C16 C15 H152 108.9 no
N12 C15 H151 110.7 no
C16 C15 H151 109.0 no
H152 C15 H151 105.4 no
C15 C16 C17 113.3(5) yes
C15 C16 H162 108.4 no
C17 C16 H162 109.7 no
C15 C16 H161 107.6 no
C17 C16 H161 110.1 no
H162 C16 H161 107.5 no
C16 C17 C18 114.3(6) yes
C16 C17 H172 108.4 no
C18 C17 H172 109.2 no
C16 C17 H171 108.3 no
C18 C17 H171 109.7 no
H172 C17 H171 106.8 no
C17 C18 C19 113.6(7) yes
C17 C18 H182 110.9 no
C19 C18 H182 107.9 no
C17 C18 H181 111.3 no
C19 C18 H181 107.6 no
H182 C18 H181 105.1 no
C18 C19 C20 112.2(8) yes
C18 C19 H191 107.6 no
C20 C19 H191 109.9 no
C18 C19 H192 111.1 no
C20 C19 H192 109.8 no
H191 C19 H192 105.9 no
C19 C20 H202 107.6 no
C19 C20 H203 103.4 no
H202 C20 H203 111.7 no
C19 C20 H201 106.4 no
H202 C20 H201 114.7 no
H203 C20 H201 112.1 no
C9 C21 C22 107.9(4) yes
C9 C21 H211 126.5 no
C22 C21 H211 125.6 no
C7 C22 C21 107.5(4) yes
C7 C22 H221 126.5 no
C21 C22 H221 125.9 no
C6 C23 C24 121.4(4) yes
C6 C23 C28 120.0(4) yes
C24 C23 C28 118.6(4) yes
C23 C24 C25 120.1(4) yes
C23 C24 H241 119.1 no
C25 C24 H241 120.7 no
C24 C25 C26 121.0(4) yes
C24 C25 H251 119.0 no
C26 C25 H251 120.0 no
C25 C26 C27 119.2(4) yes
C25 C26 H261 121.0 no
C27 C26 H261 119.8 no
C26 C27 C28 121.2(4) yes
C26 C27 H271 118.6 no
C28 C27 H271 120.1 no
C23 C28 C27 119.8(4) yes
C23 C28 H281 120.0 no
C27 C28 H281 120.3 no
C5 C29 C30 107.9(4) yes
C5 C29 H291 126.2 no
C30 C29 H291 125.9 no
C29 C30 C31 107.6(4) yes
C29 C30 H301 128.4 no
C31 C30 H301 124.0 no
C30 C31 N4 109.3(3) yes
C30 C31 C32 124.3(4) yes
N4 C31 C32 126.2(3) yes
C31 C32 C33 134.5(4) yes
C31 C32 N42 118.2(4) yes
C33 C32 N42 107.3(4) yes
C32 C33 N34 105.7(4) yes
C32 C33 H331 127.6 no
N34 C33 H331 126.7 no
C33 N34 C35 130.1(4) yes
C33 N34 N41 110.6(4) yes
C35 N34 N41 119.2(4) yes
N34 C35 C36 110.6(4) yes
N34 C35 H351 110.2 no
C36 C35 H351 109.4 no
N34 C35 H352 108.6 no
C36 C35 H352 108.7 no
H351 C35 H352 109.3 no
C35 C36 C37 114.0(5) yes
C35 C36 H361 108.5 no
C37 C36 H361 109.0 no
C35 C36 H362 107.8 no
C37 C36 H362 109.2 no
H361 C36 H362 108.1 no
C36 C37 C38 112.0(5) yes
C36 C37 H372 110.9 no
C38 C37 H372 103.6 no
C36 C37 H371 113.2 no
C38 C37 H371 106.0 no
H372 C37 H371 110.6 no
C37 C38 C39 110.6(6) yes
C37 C38 H382 105.4 no
C39 C38 H382 107.5 no
C37 C38 H381 111.3 no
C39 C38 H381 112.0 no
H382 C38 H381 109.8 no
C38 C39 C40 108.5(6) yes
C38 C39 H392 107.7 no
C40 C39 H392 108.3 no
C38 C39 H391 110.3 no
C40 C39 H391 114.2 no
H392 C39 H391 107.6 no
C39 C40 H402 112.4 no
C39 C40 H401 110.1 no
H402 C40 H401 109.2 no
C39 C40 H403 108.2 no
H402 C40 H403 109.8 no
H401 C40 H403 107.0 no
N34 N41 N42 106.5(4) yes
C32 N42 N41 110.0(4) yes

loop_
_geom_bond_atom_site_label_1
_geom_bond_atom_site_label_2
_geom_bond_distance
_geom_bond_publ_flag
F1 B2 1.378(5) yes
B2 F3 1.399(5) yes
B2 N4 1.556(6) yes
B2 N8 1.524(6) yes
N4 C5 1.403(5) yes
N4 C31 1.350(5) yes
C5 C6 1.385(6) yes
C5 C29 1.404(6) yes
C6 C7 1.400(6) yes
C6 C23 1.492(5) yes
C7 N8 1.402(5) yes
C7 C22 1.395(6) yes
N8 C9 1.355(5) yes
C9 C10 1.459(6) yes
C9 C21 1.388(6) yes
C10 C11 1.360(6) yes
C10 N14 1.366(5) yes
C11 N12 1.341(5) yes
C11 H111 0.972 no
N12 N13 1.328(5) yes
N12 C15 1.461(6) yes
N13 N14 1.306(5) yes
C15 C16 1.504(8) yes
C15 H152 1.002 no
C15 H151 0.989 no
C16 C17 1.500(7) yes
C16 H162 0.982 no
C16 H161 0.996 no
C17 C18 1.527(10) yes
C17 H172 0.995 no
C17 H171 0.992 no
C18 C19 1.523(10) yes
C18 H182 1.001 no
C18 H181 1.000 no
C19 C20 1.4999(11) yes
C19 H191 1.007 no
C19 H192 0.988 no
C20 H202 0.967 no
C20 H203 0.979 no
C20 H201 0.943 no
C21 C22 1.365(6) yes
C21 H211 0.982 no
C22 H221 0.963 no
C23 C24 1.394(6) yes
C23 C28 1.388(6) yes
C24 C25 1.378(6) yes
C24 H241 0.972 no
C25 C26 1.364(7) yes
C25 H251 0.971 no
C26 C27 1.371(7) yes
C26 H261 0.980 no
C27 C28 1.380(6) yes
C27 H271 0.962 no
C28 H281 0.975 no
C29 C30 1.363(6) yes
C29 H291 0.969 no
C30 C31 1.407(6) yes
C30 H301 0.978 no
C31 C32 1.451(6) yes
C32 C33 1.373(6) yes
C32 N42 1.338(6) yes
C33 N34 1.333(5) yes
C33 H331 0.991 no
N34 C35 1.462(6) yes
N34 N41 1.341(6) yes
C35 C36 1.516(8) yes
C35 H351 1.003 no
C35 H352 0.989 no
C36 C37 1.456(8) yes
C36 H361 0.984 no
C36 H362 1.004 no
C37 C38 1.5488(11) yes
C37 H372 1.009 no
C37 H371 0.968 no
C38 C39 1.526(8) yes
C38 H382 1.044 no
C38 H381 0.942 no
C39 C40 1.446(11) yes
C39 H392 1.040 no
C39 H391 0.947 no
C40 H402 0.953 no
C40 H401 0.988 no
C40 H403 0.975 no
N41 N42 1.319(6) yes

loop_
_geom_hbond_atom_site_label_D
_geom_hbond_atom_site_label_H
_geom_hbond_atom_site_label_A
_geom_hbond_site_symmetry_A
_geom_hbond_angle_DHA
_geom_hbond_distance_DH
_geom_hbond_distance_HA
_geom_hbond_distance_DA
_geom_hbond_publ_flag
C15 H152 N41 3_656 155.7 1.002 2.591 3.528(8) yes
